data_4347375
loop_
_publ_author_name
'Gao, Xiaonan'
'Fu, Ai-Yun'
'Wang, Yao-Yu'

_publ_section_title
;
 Shape-Asymmetry Supramolecular Isomerism in Asymmetrical Ligand PCPs and
 the Expression Method of Three-Level Isomerism.
;
_journal_issue 9
_journal_name_full 'Inorganic chemistry'
_journal_page_first 4330
_journal_page_last 4334
_journal_paper_doi 10.1021/acs.inorgchem.6b00081
_journal_volume 55
_journal_year 2016
_chemical_formula_sum 'C24 H16.52 N10 Ni O0.26'
_chemical_formula_weight 507.84
_space_group_IT_number 14
_space_group_name_Hall '-P 2yn'
_space_group_name_H-M_alt 'P 1 21/n 1'
_symmetry_cell_setting monoclinic
_symmetry_space_group_name_H-M 'P 1 21/n 1'
_atom_sites_solution_hydrogens geom
_atom_sites_solution_primary direct
_atom_sites_solution_secondary difmap
_audit_creation_method SHELXL-97
_cell_angle_alpha 90.00
_cell_angle_beta 106.547(5)
_cell_angle_gamma 90.00
_cell_formula_units_Z 2
_cell_length_a 9.063(3)
_cell_length_b 14.691(5)
_cell_length_c 9.143(3)
_cell_measurement_reflns_used 4333
_cell_measurement_temperature 296(2)
_cell_measurement_theta_max 30.71
_cell_measurement_theta_min 2.71
_cell_volume 1166.9(7)
_computing_cell_refinement 'Bruker SMART'
_computing_data_collection 'Bruker SMART'
_computing_data_reduction 'Bruker SAINT'
_computing_molecular_graphics 'Bruker SHELXTL'
_computing_publication_material 'Bruker SHELXTL'
_computing_structure_refinement 'SHELXL-97 (Sheldrick, 1997)'
_computing_structure_solution 'SHELXS-97 (Sheldrick, 1990)'
_diffrn_ambient_temperature 296(2)
_diffrn_measured_fraction_theta_full 0.999
_diffrn_measured_fraction_theta_max 0.999
_diffrn_measurement_device_type 'CCD area detector'
_diffrn_measurement_method 'phi and omega scans'
_diffrn_radiation_monochromator graphite
_diffrn_radiation_source 'fine-focus sealed tube'
_diffrn_radiation_type MoK\a
_diffrn_radiation_wavelength 0.71073
_diffrn_reflns_av_R_equivalents 0.0136
_diffrn_reflns_av_sigmaI/netI 0.0150
_diffrn_reflns_limit_h_max 10
_diffrn_reflns_limit_h_min -10
_diffrn_reflns_limit_k_max 13
_diffrn_reflns_limit_k_min -17
_diffrn_reflns_limit_l_max 10
_diffrn_reflns_limit_l_min -10
_diffrn_reflns_number 5806
_diffrn_reflns_theta_full 25.00
_diffrn_reflns_theta_max 25.00
_diffrn_reflns_theta_min 2.71
_exptl_absorpt_coefficient_mu 0.872
_exptl_absorpt_correction_T_max 0.8589
_exptl_absorpt_correction_T_min 0.7560
_exptl_absorpt_correction_type multi-scan
_exptl_absorpt_process_details '(SADABS; Bruker, 1997)'
_exptl_crystal_colour pink
_exptl_crystal_density_diffrn 1.445
_exptl_crystal_density_method 'not measured'
_exptl_crystal_description block
_exptl_crystal_F_000 533
_exptl_crystal_size_max 0.34
_exptl_crystal_size_mid 0.22
_exptl_crystal_size_min 0.18
_refine_diff_density_max 0.244
_refine_diff_density_min -0.235
_refine_diff_density_rms 0.041
_refine_ls_extinction_method none
_refine_ls_goodness_of_fit_ref 1.058
_refine_ls_hydrogen_treatment constr
_refine_ls_matrix_type full
_refine_ls_number_parameters 169
_refine_ls_number_reflns 2051
_refine_ls_number_restraints 0
_refine_ls_restrained_S_all 1.058
_refine_ls_R_factor_all 0.0274
_refine_ls_R_factor_gt 0.0247
_refine_ls_shift/su_max 0.000
_refine_ls_shift/su_mean 0.000
_refine_ls_structure_factor_coef Fsqd
_refine_ls_weighting_details 'calc w=1/[\s^2^(Fo^2^)+(0.0345P)^2^+0.5842P] where P=(Fo^2^+2Fc^2^)/3'
_refine_ls_weighting_scheme calc
_refine_ls_wR_factor_gt 0.0670
_refine_ls_wR_factor_ref 0.0695
_reflns_number_gt 1867
_reflns_number_total 2051
_reflns_threshold_expression >2sigma(I)
_cod_data_source_file ic6b00081_si_001.cif
_cod_data_source_block 4
_cod_depositor_comments
;
The following automatic conversions were performed:

data item '_symmetry_cell_setting' value 'Monoclinic' was changed to
'monoclinic' in accordance with the
/home/saulius/struct/COD-crude-data/automatic-downloads/DataCite-retrospective/ACS/depositions/lib/dictionaries/cif_core.dic
dictionary named 'cif_core.dic' version 2.4.2 last updated on
2011-04-26.

Automatic conversion script
Id: cif_fix_values 6909 2019-04-08 15:41:33Z antanas 
;
_cod_original_sg_symbol_H-M 'P2(1)/n  '
_cod_original_formula_sum 'C24 H16.52 N10 Ni O0.26 '
_cod_database_code 4347375

loop_
_symmetry_equiv_pos_as_xyz
'x, y, z'
'-x+1/2, y+1/2, -z+1/2'
'-x, -y, -z'
'x-1/2, -y-1/2, z-1/2'

loop_
_atom_site_label
_atom_site_type_symbol
_atom_site_fract_x
_atom_site_fract_y
_atom_site_fract_z
_atom_site_U_iso_or_equiv
_atom_site_adp_type
_atom_site_occupancy
_atom_site_symmetry_multiplicity
_atom_site_calc_flag
_atom_site_refinement_flags
C7 C 0.7799(2) 0.38741(13) 0.2188(2) 0.0402(5) Uani 1 1 d .
H7 H 0.7827 0.3560 0.1313 0.048 Uiso 1 1 calc R
C6 C 0.8798(2) 0.36224(15) 0.3566(3) 0.0490(5) Uani 1 1 d .
H6 H 0.9494 0.3149 0.3618 0.059 Uiso 1 1 calc R
C5 C 0.8753(2) 0.40821(15) 0.4867(2) 0.0486(5) Uani 1 1 d .
H5 H 0.9409 0.3916 0.5811 0.058 Uiso 1 1 calc R
C4 C 0.7727(2) 0.47905(13) 0.4761(2) 0.0381(4) Uani 1 1 d .
H4 H 0.7682 0.5110 0.5625 0.046 Uiso 1 1 calc R
N4 N 0.67856(16) 0.45558(10) 0.20593(16) 0.0297(3) Uani 1 1 d .
C3 C 0.6765(2) 0.50142(11) 0.3337(2) 0.0273(4) Uani 1 1 d .
C12 C 0.2716(2) 0.85196(14) 0.5496(2) 0.0433(5) Uani 1 1 d .
H12 H 0.2842 0.8651 0.6519 0.052 Uiso 1 1 calc R
N5 N 0.16950(18) 0.90127(10) 0.44501(16) 0.0335(3) Uani 1 1 d .
C8 C 0.1581(2) 0.88125(13) 0.2995(2) 0.0361(4) Uani 1 1 d .
H8 H 0.0908 0.9156 0.2239 0.043 Uiso 1 1 calc R
Ni1 Ni 0.5000 0.5000 0.0000 0.02652(12) Uani 1 2 d S
C10 C 0.34165(19) 0.76084(11) 0.36330(19) 0.0290(4) Uani 1 1 d .
N1 N 0.47283(16) 0.58757(9) 0.16356(15) 0.0271(3) Uani 1 1 d .
C1 C 0.42033(19) 0.68440(11) 0.31451(18) 0.0273(4) Uani 1 1 d .
N3 N 0.53430(17) 0.63384(10) 0.40689(15) 0.0302(3) Uani 1 1 d .
N2 N 0.37952(17) 0.65893(10) 0.16764(16) 0.0295(3) Uani 1 1 d .
C2 C 0.56271(19) 0.57480(11) 0.30627(18) 0.0256(3) Uani 1 1 d .
C9 C 0.2395(2) 0.81308(12) 0.2547(2) 0.0342(4) Uani 1 1 d .
H9 H 0.2258 0.8021 0.1515 0.041 Uiso 1 1 calc R
C11 C 0.3593(2) 0.78276(14) 0.5152(2) 0.0424(5) Uani 1 1 d .
H11 H 0.4294 0.7512 0.5928 0.051 Uiso 1 1 calc R
O1 O 0.579(2) 0.9569(15) 0.640(2) 0.102(6) Uani 0.13 1 d P
H1C H 0.5389 0.9804 0.5526 0.122 Uiso 0.13 1 d PR
H1D H 0.6586 0.9272 0.6371 0.122 Uiso 0.13 1 d PR

loop_
_atom_site_aniso_label
_atom_site_aniso_U_11
_atom_site_aniso_U_22
_atom_site_aniso_U_33
_atom_site_aniso_U_23
_atom_site_aniso_U_13
_atom_site_aniso_U_12
C7 0.0475(11) 0.0349(10) 0.0429(11) -0.0030(8) 0.0202(9) 0.0084(8)
C6 0.0479(12) 0.0438(12) 0.0561(13) 0.0029(10) 0.0163(10) 0.0181(10)
C5 0.0454(11) 0.0516(13) 0.0423(11) 0.0051(10) 0.0021(9) 0.0127(10)
C4 0.0412(10) 0.0409(10) 0.0298(10) -0.0030(8) 0.0062(8) 0.0061(8)
N4 0.0355(8) 0.0275(8) 0.0289(7) -0.0013(6) 0.0136(6) 0.0014(6)
C3 0.0297(9) 0.0256(9) 0.0283(9) -0.0014(6) 0.0111(7) -0.0017(6)
C12 0.0602(12) 0.0461(11) 0.0221(9) -0.0043(8) 0.0090(8) 0.0180(10)
N5 0.0440(9) 0.0311(8) 0.0275(8) 0.0001(6) 0.0134(6) 0.0087(6)
C8 0.0440(10) 0.0387(10) 0.0264(9) 0.0037(8) 0.0111(8) 0.0127(8)
Ni1 0.0370(2) 0.02372(18) 0.02043(17) -0.00305(11) 0.01077(13) 0.00137(12)
C10 0.0350(9) 0.0264(9) 0.0267(9) -0.0031(7) 0.0104(7) 0.0021(7)
N1 0.0358(8) 0.0234(7) 0.0229(7) -0.0026(6) 0.0095(6) 0.0020(6)
C1 0.0326(9) 0.0262(8) 0.0236(8) -0.0021(7) 0.0090(7) 0.0011(7)
N3 0.0367(8) 0.0302(8) 0.0230(7) -0.0042(6) 0.0071(6) 0.0046(6)
N2 0.0374(8) 0.0269(7) 0.0243(7) -0.0027(6) 0.0091(6) 0.0059(6)
C2 0.0315(8) 0.0237(8) 0.0227(8) -0.0017(6) 0.0094(7) -0.0018(7)
C9 0.0437(10) 0.0384(10) 0.0210(8) -0.0011(7) 0.0098(7) 0.0081(8)
C11 0.0550(12) 0.0440(11) 0.0247(9) -0.0005(8) 0.0058(8) 0.0210(9)
O1 0.086(12) 0.120(15) 0.107(14) 0.000(12) 0.041(11) -0.015(11)

loop_
_atom_type_symbol
_atom_type_description
_atom_type_scat_dispersion_real
_atom_type_scat_dispersion_imag
_atom_type_scat_source
C C 0.0033 0.0016 'International Tables Vol C Tables 4.2.6.8 and 6.1.1.4'
H H 0.0000 0.0000 'International Tables Vol C Tables 4.2.6.8 and 6.1.1.4'
N N 0.0061 0.0033 'International Tables Vol C Tables 4.2.6.8 and 6.1.1.4'
O O 0.0106 0.0060 'International Tables Vol C Tables 4.2.6.8 and 6.1.1.4'
Ni Ni 0.3393 1.1124 'International Tables Vol C Tables 4.2.6.8 and 6.1.1.4'

loop_
_geom_angle_atom_site_label_1
_geom_angle_atom_site_label_2
_geom_angle_atom_site_label_3
_geom_angle
_geom_angle_site_symmetry_1
_geom_angle_site_symmetry_3
N4 C7 C6 122.45(18) . .
N4 C7 H7 118.8 . .
C6 C7 H7 118.8 . .
C7 C6 C5 118.98(18) . .
C7 C6 H6 120.5 . .
C5 C6 H6 120.5 . .
C6 C5 C4 119.57(19) . .
C6 C5 H5 120.2 . .
C4 C5 H5 120.2 . .
C5 C4 C3 118.46(18) . .
C5 C4 H4 120.8 . .
C3 C4 H4 120.8 . .
C7 N4 C3 118.25(15) . .
C7 N4 Ni1 127.88(12) . .
C3 N4 Ni1 113.78(11) . .
N4 C3 C4 122.28(16) . .
N4 C3 C2 113.62(15) . .
C4 C3 C2 124.10(16) . .
N5 C12 C11 124.19(17) . .
N5 C12 H12 117.9 . .
C11 C12 H12 117.9 . .
C8 N5 C12 115.69(15) . .
C8 N5 Ni1 119.68(12) . 2
C12 N5 Ni1 124.14(12) . 2
N5 C8 C9 124.11(17) . .
N5 C8 H8 117.9 . .
C9 C8 H8 117.9 . .
N1 Ni1 N1 180.00(5) 3_665 .
N1 Ni1 N4 103.12(6) 3_665 .
N1 Ni1 N4 76.88(6) . .
N1 Ni1 N4 76.88(6) 3_665 3_665
N1 Ni1 N4 103.12(6) . 3_665
N4 Ni1 N4 180.0 . 3_665
N1 Ni1 N5 90.57(6) 3_665 4_675
N1 Ni1 N5 89.43(6) . 4_675
N4 Ni1 N5 89.99(6) . 4_675
N4 Ni1 N5 90.01(6) 3_665 4_675
N1 Ni1 N5 89.43(6) 3_665 2_545
N1 Ni1 N5 90.57(6) . 2_545
N4 Ni1 N5 90.01(6) . 2_545
N4 Ni1 N5 89.99(6) 3_665 2_545
N5 Ni1 N5 180.00(7) 4_675 2_545
C9 C10 C11 116.90(16) . .
C9 C10 C1 119.44(15) . .
C11 C10 C1 123.63(16) . .
C2 N1 N2 107.02(13) . .
C2 N1 Ni1 117.30(11) . .
N2 N1 Ni1 135.65(11) . .
N2 C1 N3 114.54(14) . .
N2 C1 C10 119.95(15) . .
N3 C1 C10 125.51(15) . .
C2 N3 C1 100.85(13) . .
C1 N2 N1 104.32(13) . .
N1 C2 N3 113.27(15) . .
N1 C2 C3 118.26(14) . .
N3 C2 C3 128.47(15) . .
C8 C9 C10 119.87(16) . .
C8 C9 H9 120.1 . .
C10 C9 H9 120.1 . .
C12 C11 C10 119.19(17) . .
C12 C11 H11 120.4 . .
C10 C11 H11 120.4 . .
H1C O1 H1D 108.6 . .

loop_
_geom_bond_atom_site_label_1
_geom_bond_atom_site_label_2
_geom_bond_distance
_geom_bond_site_symmetry_2
C7 N4 1.341(2) .
C7 C6 1.376(3) .
C7 H7 0.9300 .
C6 C5 1.379(3) .
C6 H6 0.9300 .
C5 C4 1.380(3) .
C5 H5 0.9300 .
C4 C3 1.384(3) .
C4 H4 0.9300 .
N4 C3 1.353(2) .
N4 Ni1 2.2032(15) .
C3 C2 1.463(2) .
C12 N5 1.338(2) .
C12 C11 1.381(3) .
C12 H12 0.9300 .
N5 C8 1.338(2) .
N5 Ni1 2.2707(15) 2
C8 C9 1.374(3) .
C8 H8 0.9300 .
Ni1 N1 2.0380(14) 3_665
Ni1 N1 2.0380(14) .
Ni1 N4 2.2032(15) 3_665
Ni1 N5 2.2708(15) 4_675
Ni1 N5 2.2697(15) 2_545
C10 C9 1.381(2) .
C10 C11 1.390(2) .
C10 C1 1.466(2) .
N1 C2 1.340(2) .
N1 N2 1.3541(19) .
C1 N2 1.341(2) .
C1 N3 1.355(2) .
N3 C2 1.342(2) .
C9 H9 0.9300 .
C11 H11 0.9300 .
O1 H1C 0.8500 .
O1 H1D 0.8500 .
